data_7007257
loop_
_publ_author_name
'Lonnon, David G.'
'Craig, Donald C.'
'Colbran, Stephen B.'

_publ_section_title
;
 Rhodium, palladium and platinum complexes of tris(pyridylalkyl)amine
 and tris(benzimidazolylmethyl)amine N4-tripodal ligands.
;
_journal_issue 31
_journal_name_full 'Dalton transactions (Cambridge, England : 2003)'
_journal_page_first 3785
_journal_page_last 3797
_journal_paper_doi 10.1039/b602556k
_journal_year 2006
_chemical_formula_moiety 'C14 H16 Cl3 N3 Rh'
_chemical_formula_sum 'C14 H16 Cl3 N3 Rh'
_chemical_formula_weight 435.6
_space_group_IT_number 14
_symmetry_cell_setting monoclinic
_symmetry_space_group_name_Hall '-P 2ybc'
_symmetry_space_group_name_H-M 'P 1 21/c 1'
_atom_type_scat_source 'International Tables for X-ray Crystallography, Vol. IV'
_audit_creation_method 'RAELSPUB and manual entry'
_cell_angle_alpha 90
_cell_angle_beta 93.09(1)
_cell_angle_gamma 90
_cell_formula_units_Z 4
_cell_length_a 8.989(3)
_cell_length_b 14.037(4)
_cell_length_c 12.400(4)
_cell_measurement_reflns_used 10
_cell_measurement_temperature 294
_cell_measurement_theta_max 13
_cell_measurement_theta_min 12
_cell_volume 1562.3(9)
_computing_cell_refinement 'CAD4 Version 5.0, 1989'
_computing_data_collection 'CAD4 Version 5.0, 1989'
_computing_data_reduction 'Local program'
_computing_molecular_graphics 'ORTEP-II, (Johnson, 1976)'
_computing_publication_material 'Local programs'
_computing_structure_refinement 'RAELS, (Rae, 1989)'
_computing_structure_solution 'SIR92 (Altomare et al, 1994)'
_diffrn_measurement_device_type 'Nonius CAD-4'
_diffrn_measurement_method \w--2\q
_diffrn_radiation_type 'Mo K\a'
_diffrn_radiation_wavelength 0.71073
_diffrn_reflns_av_R_equivalents 0.017
_diffrn_reflns_limit_h_max 10
_diffrn_reflns_limit_h_min 0
_diffrn_reflns_limit_k_max 16
_diffrn_reflns_limit_k_min 0
_diffrn_reflns_limit_l_max 14
_diffrn_reflns_limit_l_min -14
_diffrn_reflns_number 2928
_diffrn_reflns_theta_max 25
_diffrn_standards_decay_% 0
_diffrn_standards_interval_time 30
_diffrn_standards_number 1
_exptl_absorpt_coefficient_mu 1.589
_exptl_absorpt_correction_T_max 0.77
_exptl_absorpt_correction_T_min 0.68
_exptl_absorpt_correction_type analytical
_exptl_absorpt_process_details '(DeMeulenaer & Tompa, 1965)'
_exptl_crystal_density_diffrn 1.85
_exptl_crystal_density_method 'not measured'
_exptl_crystal_description block
_exptl_crystal_F_000 868.0
_exptl_crystal_size_max 0.26
_exptl_crystal_size_mid 0.19
_exptl_crystal_size_min 0.16
_refine_diff_density_max 0.84
_refine_diff_density_min -0.87
_refine_ls_extinction_method none
_refine_ls_goodness_of_fit_ref 1.62
_refine_ls_hydrogen_treatment noref
_refine_ls_number_parameters 190
_refine_ls_number_reflns 2573
_refine_ls_R_factor_gt 0.023
_refine_ls_shift/su_max 0.029
_refine_ls_structure_factor_coef F
_refine_ls_weighting_details 'w = 1/[\s^2^(F) + 0.0004F^2^]'
_refine_ls_weighting_scheme calc
_refine_ls_wR_factor_ref 0.039
_reflns_number_gt 2573
_reflns_number_total 2743
_reflns_threshold_expression I>2\s(I)
_cod_data_source_file b602556k.txt
_cod_data_source_block DSC32[Rh(bepa)Cl3]
_cod_original_cell_volume 1562.3(7)
_cod_original_sg_symbol_H-M 'P 21/c'
_cod_database_code 7007257

loop_
_symmetry_equiv_pos_site_id
_symmetry_equiv_pos_as_xyz
1 x,y,z
2 -x,1/2+y,1/2-z
3 -x,-y,-z
4 x,1/2-y,1/2+z

loop_
_atom_site_label
_atom_site_fract_x
_atom_site_fract_y
_atom_site_fract_z
_atom_site_U_iso_or_equiv
_atom_site_adp_type
_atom_site_type_symbol
_atom_site_occupancy
Rh 0.23735(2) 0.15934(1) 0.25092(1) 0.0246(1) Uani Rh 1.0
Cl1 0.27965(9) 0.02740(5) 0.36879(6) 0.0423(2) Uani Cl 1.0
Cl2 0.12879(8) 0.06635(5) 0.11263(5) 0.0401(2) Uani Cl 1.0
Cl3 0.33044(8) 0.25643(5) 0.39479(5) 0.0358(2) Uani Cl 1.0
N1 0.4406(2) 0.1348(2) 0.1865(2) 0.0292(5) Uani N 1.0
N2 0.0247(3) 0.1801(2) 0.3061(2) 0.0328(5) Uani N 1.0
N3 0.2198(2) 0.2701(2) 0.1410(2) 0.0293(5) Uani N 1.0
C1 0.3399(3) 0.3437(2) 0.1472(2) 0.0337(6) Uani C 1.0
C2 0.4954(3) 0.3082(2) 0.1816(2) 0.0352(6) Uani C 1.0
C3 0.5326(3) 0.2061(2) 0.1570(2) 0.0306(6) Uani C 1.0
C4 0.6650(3) 0.1843(2) 0.1109(2) 0.0412(7) Uani C 1.0
C5 0.7059(3) 0.0913(2) 0.0911(2) 0.0439(7) Uani C 1.0
C6 0.6098(3) 0.0197(2) 0.1187(2) 0.0422(7) Uani C 1.0
C7 0.4795(3) 0.0439(2) 0.1665(2) 0.0362(6) Uani C 1.0
C8 0.0723(3) 0.3179(2) 0.1361(2) 0.0404(6) Uani C 1.0
C9 0.0256(3) 0.3467(2) 0.2475(3) 0.0427(7) Uani C 1.0
C10 -0.0433(3) 0.2652(2) 0.3042(2) 0.0355(6) Uani C 1.0
C11 -0.1813(3) 0.2753(2) 0.3466(2) 0.0446(7) Uani C 1.0
C12 -0.2552(3) 0.1985(3) 0.3870(2) 0.0473(7) Uani C 1.0
C13 -0.1855(4) 0.1105(3) 0.3867(3) 0.0458(7) Uani C 1.0
C14 -0.0469(3) 0.1047(2) 0.3457(2) 0.0402(6) Uani C 1.0
H1C1 0.3116 0.3933 0.2002 0.034 Uani H 1.0
H2C1 0.3447 0.3732 0.0740 0.034 Uani H 1.0
H1C2 0.5089 0.3168 0.2616 0.035 Uani H 1.0
H2C2 0.5683 0.3493 0.1450 0.035 Uani H 1.0
HC4 0.7329 0.2373 0.0913 0.041 Uani H 1.0
HC5 0.8021 0.0763 0.0578 0.044 Uani H 1.0
HC6 0.6340 -0.0486 0.1045 0.042 Uani H 1.0
HC7 0.4109 -0.0083 0.1871 0.036 Uani H 1.0
H1C8 -0.0039 0.2733 0.1030 0.040 Uani H 1.0
H2C8 0.0777 0.3763 0.0903 0.040 Uani H 1.0
H1C9 -0.0484 0.3998 0.2398 0.043 Uani H 1.0
H2C9 0.1154 0.3689 0.2916 0.043 Uani H 1.0
HC11 -0.2284 0.3398 0.3481 0.045 Uani H 1.0
HC12 -0.3564 0.2059 0.4156 0.047 Uani H 1.0
HC13 -0.2347 0.0527 0.4156 0.046 Uani H 1.0
HC14 0.0034 0.0412 0.3452 0.040 Uani H 1.0

loop_
_atom_site_aniso_label
_atom_site_aniso_U_11
_atom_site_aniso_U_22
_atom_site_aniso_U_33
_atom_site_aniso_U_12
_atom_site_aniso_U_13
_atom_site_aniso_U_23
_atom_site_aniso_type_symbol
Rh 0.0280(2) 0.0215(2) 0.0249(2) 0.0005(1) 0.0070(1) 0.0001(1) Rh
Cl1 0.0548(4) 0.0309(4) 0.0422(4) 0.0052(3) 0.0109(3) 0.0108(3) Cl
Cl2 0.0418(4) 0.0385(4) 0.0405(4) -0.0077(3) 0.0062(3) -0.0119(3) Cl
Cl3 0.0458(4) 0.0348(4) 0.0271(3) -0.0039(3) 0.0055(3) -0.0022(3) Cl
N1 0.031(1) 0.028(1) 0.029(1) -0.0012(9) 0.0061(9) -0.0015(9) N
N2 0.033(1) 0.035(1) 0.031(1) 0.001(1) 0.0084(9) -0.002(1) N
N3 0.034(1) 0.027(1) 0.027(1) 0.0023(9) 0.0035(8) 0.0043(8) N
C1 0.043(2) 0.027(1) 0.032(1) -0.001(1) 0.006(1) 0.005(1) C
C2 0.038(2) 0.031(1) 0.037(1) -0.008(1) 0.009(1) 0.000(1) C
C3 0.032(1) 0.035(1) 0.025(1) -0.002(1) 0.005(1) 0.002(1) C
C4 0.032(2) 0.056(2) 0.037(2) -0.004(1) 0.009(1) 0.002(1) C
C5 0.037(2) 0.061(2) 0.034(2) 0.011(1) 0.009(1) -0.005(1) C
C6 0.041(2) 0.048(2) 0.038(2) 0.014(1) 0.005(1) -0.008(1) C
C7 0.041(2) 0.032(1) 0.036(1) 0.007(1) 0.005(1) -0.001(1) C
C8 0.039(2) 0.041(2) 0.041(2) 0.007(1) 0.002(1) 0.011(1) C
C9 0.043(2) 0.031(2) 0.055(2) 0.010(1) 0.015(1) 0.002(1) C
C10 0.034(1) 0.040(2) 0.033(1) 0.005(1) 0.003(1) -0.002(1) C
C11 0.036(2) 0.057(2) 0.041(2) 0.012(1) 0.007(1) -0.005(1) C
C12 0.032(2) 0.072(2) 0.038(2) -0.002(2) 0.008(1) -0.010(2) C
C13 0.041(2) 0.057(2) 0.041(2) -0.010(1) 0.011(1) -0.003(1) C
C14 0.041(2) 0.039(2) 0.042(2) -0.005(1) 0.012(1) -0.003(1) C

loop_
_geom_angle_atom_site_label_1
_geom_angle_atom_site_label_2
_geom_angle_atom_site_label_3
_geom_angle
_geom_angle_site_symmetry_1
_geom_angle_site_symmetry_2
_geom_angle_site_symmetry_3
_geom_angle_publ_flag
Cl1 Rh Cl2 93.60(3) 1_555 1_555 1_555 no
Cl1 Rh Cl3 86.95(2) 1_555 1_555 1_555 no
Cl1 Rh N1 89.56(6) 1_555 1_555 1_555 no
Cl1 Rh N2 91.50(7) 1_555 1_555 1_555 no
Cl1 Rh N3 174.23(6) 1_555 1_555 1_555 no
Cl2 Rh Cl3 175.97(2) 1_555 1_555 1_555 no
Cl2 Rh N1 88.06(6) 1_555 1_555 1_555 no
Cl2 Rh N2 87.99(6) 1_555 1_555 1_555 no
Cl2 Rh N3 85.52(6) 1_555 1_555 1_555 no
Cl3 Rh N1 95.94(6) 1_555 1_555 1_555 no
Cl3 Rh N2 88.00(6) 1_555 1_555 1_555 no
Cl3 Rh N3 94.33(6) 1_555 1_555 1_555 no
N1 Rh N2 175.97(7) 1_555 1_555 1_555 no
N1 Rh N3 84.72(8) 1_555 1_555 1_555 no
N2 Rh N3 94.16(9) 1_555 1_555 1_555 no
Rh N1 C3 123.1(2) 1_555 1_555 1_555 no
Rh N1 C7 118.2(2) 1_555 1_555 1_555 no
C3 N1 C7 118.6(2) 1_555 1_555 1_555 no
Rh N2 C10 123.0(2) 1_555 1_555 1_555 no
Rh N2 C14 118.3(2) 1_555 1_555 1_555 no
C10 N2 C14 118.7(2) 1_555 1_555 1_555 no
Rh N3 C1 117.2(2) 1_555 1_555 1_555 no
Rh N3 C8 113.8(2) 1_555 1_555 1_555 no
C1 N3 C8 109.3(2) 1_555 1_555 1_555 no
N3 C1 C2 116.0(2) 1_555 1_555 1_555 no
C1 C2 C3 117.7(2) 1_555 1_555 1_555 no
N1 C3 C2 120.0(2) 1_555 1_555 1_555 no
N1 C3 C4 119.9(3) 1_555 1_555 1_555 no
C2 C3 C4 120.0(2) 1_555 1_555 1_555 no
C3 C4 C5 121.7(3) 1_555 1_555 1_555 no
C4 C5 C6 117.9(3) 1_555 1_555 1_555 no
C5 C6 C7 118.9(3) 1_555 1_555 1_555 no
N1 C7 C6 123.0(3) 1_555 1_555 1_555 no
N3 C8 C9 111.9(2) 1_555 1_555 1_555 no
C8 C9 C10 111.4(2) 1_555 1_555 1_555 no
N2 C10 C9 119.3(2) 1_555 1_555 1_555 no
N2 C10 C11 120.2(3) 1_555 1_555 1_555 no
C9 C10 C11 120.3(3) 1_555 1_555 1_555 no
C10 C11 C12 121.3(3) 1_555 1_555 1_555 no
C11 C12 C13 118.1(3) 1_555 1_555 1_555 no
C12 C13 C14 118.3(3) 1_555 1_555 1_555 no
N2 C14 C13 123.4(3) 1_555 1_555 1_555 no

loop_
_geom_bond_atom_site_label_1
_geom_bond_atom_site_label_2
_geom_bond_distance
_geom_bond_site_symmetry_1
_geom_bond_site_symmetry_2
_geom_bond_publ_flag
Rh Cl1 2.377(1) 1_555 1_555 no
Rh Cl2 2.327(1) 1_555 1_555 no
Rh Cl3 2.362(1) 1_555 1_555 no
Rh N1 2.062(2) 1_555 1_555 no
Rh N2 2.085(2) 1_555 1_555 no
Rh N3 2.068(2) 1_555 1_555 no
N1 C3 1.361(3) 1_555 1_555 no
N1 C7 1.350(3) 1_555 1_555 no
N2 C10 1.341(3) 1_555 1_555 no
N2 C14 1.345(3) 1_555 1_555 no
N3 C1 1.494(3) 1_555 1_555 no
N3 C8 1.485(3) 1_555 1_555 no
C1 C2 1.523(4) 1_555 1_555 no
C2 C3 1.507(4) 1_555 1_555 no
C3 C4 1.381(4) 1_555 1_555 no
C4 C5 1.382(4) 1_555 1_555 no
C5 C6 1.381(4) 1_555 1_555 no
C6 C7 1.384(4) 1_555 1_555 no
C8 C9 1.520(4) 1_555 1_555 no
C9 C10 1.495(4) 1_555 1_555 no
C10 C11 1.381(4) 1_555 1_555 no
C11 C12 1.375(4) 1_555 1_555 no
C12 C13 1.385(5) 1_555 1_555 no
C13 C14 1.373(4) 1_555 1_555 no
